data_7028599
loop_
_publ_author_name
'Naik, Susmita'
'Kumaravel, Maruthai'
'Mague, Joel T.'
'Balakrishna, Maravanji S.'

_publ_section_title
;
 Bisamino(diphosphonite) with dangling olefin functionalities: synthesis,
 metal chemistry and catalytic utility of Rh(I) and Pd(II) complexes in
 hydroformylation and Suzuki-Miyaura reactions.
;
_journal_issue 3
_journal_name_full 'Dalton transactions (Cambridge, England : 2003)'
_journal_page_first 1082
_journal_page_last 1095
_journal_paper_doi 10.1039/c3dt52400k
_journal_volume 43
_journal_year 2014
_chemical_formula_moiety 'C78 H76 Au4 Cl4 N2 O8 P4'
_chemical_formula_sum 'C78 H76 Au4 Cl4 N2 O8 P4'
_chemical_formula_weight 2222.95
_chemical_name_systematic
; 
 \m-{1,4-bis[bis(bis(2-(3-propenyl)phenoxy)phosphino)amino]benzene}
tetrakis(chlorogold(I))
;
_space_group_IT_number 14
_symmetry_cell_setting monoclinic
_symmetry_space_group_name_Hall '-P 2ybc'
_symmetry_space_group_name_H-M 'P 1 21/c 1'
_atom_sites_solution_hydrogens geom
_atom_sites_solution_primary Patterson
_atom_sites_solution_secondary difmap
_audit_creation_method SHELXL-97
_cell_angle_alpha 90.00
_cell_angle_beta 102.948(1)
_cell_angle_gamma 90.00
_cell_formula_units_Z 2
_cell_length_a 14.1051(8)
_cell_length_b 15.3140(8)
_cell_length_c 18.5847(10)
_cell_measurement_reflns_used 9994
_cell_measurement_temperature 100(2)
_cell_measurement_theta_max 29.14
_cell_measurement_theta_min 2.25
_cell_volume 3912.3(4)
_computing_cell_refinement 'Bruker SAINT (Bruker-AXS 2009a)'
_computing_data_collection 'Bruker APEX2 (Bruker-AXS, 2009)'
_computing_data_reduction 'Bruker SAINT (Bruker-AXS 2009a)'
_computing_molecular_graphics 'Bruker SHELXTL(Bruker-AXS 2008)'
_computing_publication_material 'Bruker SHELXTL(Bruker-AXS 2008)'
_computing_structure_refinement 'SHELXL (Sheldrick, 2008)'
_computing_structure_solution 'SHELXS (Sheldrick, 2008)'
_diffrn_ambient_temperature 100(2)
_diffrn_measured_fraction_theta_full 0.998
_diffrn_measured_fraction_theta_max 0.998
_diffrn_measurement_device_type 'Bruker APEX-I CCD'
_diffrn_measurement_method '\f and \w scans'
_diffrn_radiation_monochromator graphite
_diffrn_radiation_source 'fine-focus sealed tube'
_diffrn_radiation_type MoK\a
_diffrn_radiation_wavelength 0.71073
_diffrn_reflns_av_R_equivalents 0.0409
_diffrn_reflns_av_sigmaI/netI 0.0252
_diffrn_reflns_limit_h_max 18
_diffrn_reflns_limit_h_min -18
_diffrn_reflns_limit_k_max 20
_diffrn_reflns_limit_k_min -20
_diffrn_reflns_limit_l_max 24
_diffrn_reflns_limit_l_min -24
_diffrn_reflns_number 68946
_diffrn_reflns_theta_full 28.50
_diffrn_reflns_theta_max 28.50
_diffrn_reflns_theta_min 1.99
_exptl_absorpt_coefficient_mu 7.750
_exptl_absorpt_correction_T_max 0.5326
_exptl_absorpt_correction_T_min 0.3914
_exptl_absorpt_correction_type 'integration numerical Gaussian'
_exptl_absorpt_process_details 'SADABS (Sheldrick, 2008a)'
_exptl_crystal_colour colourless
_exptl_crystal_density_diffrn 1.887
_exptl_crystal_density_method 'not measured'
_exptl_crystal_description Plate
_exptl_crystal_F_000 2132
_exptl_crystal_size_max 0.17
_exptl_crystal_size_mid 0.13
_exptl_crystal_size_min 0.09
_refine_diff_density_max 0.694
_refine_diff_density_min -0.489
_refine_diff_density_rms 0.106
_refine_ls_extinction_method none
_refine_ls_goodness_of_fit_ref 1.045
_refine_ls_hydrogen_treatment constr
_refine_ls_matrix_type full
_refine_ls_number_parameters 451
_refine_ls_number_reflns 9896
_refine_ls_number_restraints 0
_refine_ls_restrained_S_all 1.045
_refine_ls_R_factor_all 0.0243
_refine_ls_R_factor_gt 0.0187
_refine_ls_shift/su_max 0.006
_refine_ls_shift/su_mean 0.000
_refine_ls_structure_factor_coef Fsqd
_refine_ls_weighting_details 'calc w=1/[\s^2^(Fo^2^)+(0.0133P)^2^+3.0146P] where P=(Fo^2^+2Fc^2^)/3'
_refine_ls_weighting_scheme calc
_refine_ls_wR_factor_gt 0.0375
_refine_ls_wR_factor_ref 0.0393
_reflns_number_gt 8796
_reflns_number_total 9896
_reflns_threshold_expression >2sigma(I)
_cod_data_source_file c3dt52400k.txt
_cod_data_source_block msb427_0m
_cod_depositor_comments
;
The following automatic conversions were performed:

'_symmetry_cell_setting' value 'Monoclinic' changed to 'monoclinic'
according to
/usr/data/users/saulius/automatic-downloads/current/RSC/lib/dictionaries/cif_core.dic
dictionary named 'cif_core.dic' version 2.4.2 from 2011-04-26.

Automatic conversion script
Id: cif_fix_values 2281 2013-09-26 08:29:07Z andrius 
;
_cod_original_sg_symbol_H-M P2(1)/c
_cod_database_code 7028599

loop_
_symmetry_equiv_pos_as_xyz
'x, y, z'
'-x, y+1/2, -z+1/2'
'-x, -y, -z'
'x, -y-1/2, z-1/2'

loop_
_atom_site_label
_atom_site_type_symbol
_atom_site_fract_x
_atom_site_fract_y
_atom_site_fract_z
_atom_site_U_iso_or_equiv
_atom_site_adp_type
_atom_site_occupancy
_atom_site_symmetry_multiplicity
_atom_site_calc_flag
_atom_site_refinement_flags
Au1 Au 0.912570(7) 0.725961(6) 0.240663(5) 0.01283(3) Uani 1 1 d .
Au2 Au 0.702538(7) 0.697388(6) 0.277162(5) 0.01376(3) Uani 1 1 d .
Cl1 Cl 0.87994(5) 0.74591(5) 0.11666(3) 0.02445(15) Uani 1 1 d .
Cl2 Cl 0.60378(5) 0.80520(5) 0.21902(4) 0.02784(16) Uani 1 1 d .
P1 P 0.95710(5) 0.69398(4) 0.35872(3) 0.01113(12) Uani 1 1 d .
P2 P 0.78438(5) 0.58603(4) 0.33488(3) 0.01167(12) Uani 1 1 d .
O1 O 1.06809(12) 0.66859(11) 0.38848(9) 0.0131(3) Uani 1 1 d .
O2 O 0.94507(13) 0.76608(11) 0.41737(9) 0.0138(4) Uani 1 1 d .
O3 O 0.80414(12) 0.50528(11) 0.28567(9) 0.0153(4) Uani 1 1 d .
O4 O 0.73296(12) 0.53877(11) 0.39256(9) 0.0132(3) Uani 1 1 d .
N1 N 0.89787(15) 0.60728(13) 0.38361(10) 0.0123(4) Uani 1 1 d .
C1 C 1.11612(17) 0.59638(16) 0.36562(13) 0.0130(5) Uani 1 1 d .
C2 C 1.20601(18) 0.57694(16) 0.41135(13) 0.0148(5) Uani 1 1 d .
C3 C 1.25530(19) 0.50509(17) 0.39174(15) 0.0195(5) Uani 1 1 d .
H3 H 1.3171 0.4900 0.4215 0.023 Uiso 1 1 calc R
C4 C 1.2165(2) 0.45483(17) 0.32978(15) 0.0209(6) Uani 1 1 d .
H4 H 1.2513 0.4059 0.3178 0.025 Uiso 1 1 calc R
C5 C 1.1271(2) 0.47647(17) 0.28586(14) 0.0196(6) Uani 1 1 d .
H5 H 1.1007 0.4426 0.2432 0.024 Uiso 1 1 calc R
C6 C 1.07557(19) 0.54763(17) 0.30374(13) 0.0169(5) Uani 1 1 d .
H6 H 1.0137 0.5625 0.2740 0.020 Uiso 1 1 calc R
C7 C 1.24711(18) 0.63043(17) 0.47942(14) 0.0171(5) Uani 1 1 d .
H7A H 1.1964 0.6372 0.5082 0.021 Uiso 1 1 calc R
H7B H 1.3022 0.5981 0.5105 0.021 Uiso 1 1 calc R
C8 C 1.2819(2) 0.71947(18) 0.46321(16) 0.0222(6) Uani 1 1 d .
H8 H 1.3197 0.7235 0.4270 0.027 Uiso 1 1 calc R
C9 C 1.2641(2) 0.7921(2) 0.49515(18) 0.0327(7) Uani 1 1 d .
H9A H 1.2266 0.7908 0.5317 0.039 Uiso 1 1 calc R
H9B H 1.2888 0.8460 0.4818 0.039 Uiso 1 1 calc R
C10 C 0.96431(18) 0.85592(15) 0.40700(13) 0.0134(5) Uani 1 1 d .
C11 C 0.89376(18) 0.91431(16) 0.41798(13) 0.0148(5) Uani 1 1 d .
C12 C 0.9144(2) 1.00263(17) 0.41184(14) 0.0187(5) Uani 1 1 d .
H12 H 0.8683 1.0450 0.4192 0.022 Uiso 1 1 calc R
C13 C 1.0003(2) 1.03011(18) 0.39529(14) 0.0220(6) Uani 1 1 d .
H13 H 1.0130 1.0907 0.3920 0.026 Uiso 1 1 calc R
C14 C 1.0679(2) 0.96958(18) 0.38347(15) 0.0221(6) Uani 1 1 d .
H14 H 1.1263 0.9885 0.3711 0.027 Uiso 1 1 calc R
C15 C 1.05024(19) 0.88095(18) 0.38969(14) 0.0195(5) Uani 1 1 d .
H15 H 1.0964 0.8387 0.3822 0.023 Uiso 1 1 calc R
C16 C 0.80000(19) 0.88163(17) 0.43501(15) 0.0200(5) Uani 1 1 d .
H16A H 0.7638 0.8481 0.3920 0.024 Uiso 1 1 calc R
H16B H 0.8160 0.8411 0.4775 0.024 Uiso 1 1 calc R
C17 C 0.7353(2) 0.9521(2) 0.45250(17) 0.0284(7) Uani 1 1 d .
H17 H 0.7561 0.9820 0.4981 0.034 Uiso 1 1 calc R
C18 C 0.6533(2) 0.9755(2) 0.41058(19) 0.0386(8) Uani 1 1 d .
H18A H 0.6299 0.9471 0.3646 0.046 Uiso 1 1 calc R
H18B H 0.6165 1.0210 0.4258 0.046 Uiso 1 1 calc R
C19 C 0.72708(18) 0.47097(17) 0.22997(13) 0.0162(5) Uani 1 1 d .
C20 C 0.6908(2) 0.38908(18) 0.24114(15) 0.0228(6) Uani 1 1 d .
C21 C 0.6179(2) 0.3567(2) 0.18402(17) 0.0308(7) Uani 1 1 d .
H21 H 0.5909 0.3009 0.1895 0.037 Uiso 1 1 calc R
C22 C 0.5834(2) 0.4031(2) 0.11971(17) 0.0323(7) Uani 1 1 d .
H22 H 0.5337 0.3791 0.0818 0.039 Uiso 1 1 calc R
C23 C 0.6216(2) 0.4843(2) 0.11074(15) 0.0272(7) Uani 1 1 d .
H23 H 0.5976 0.5166 0.0668 0.033 Uiso 1 1 calc R
C24 C 0.69503(19) 0.51876(18) 0.16598(14) 0.0194(5) Uani 1 1 d .
H24 H 0.7227 0.5741 0.1599 0.023 Uiso 1 1 calc R
C25 C 0.7283(2) 0.33501(19) 0.30978(16) 0.0295(7) Uani 1 1 d .
H25A H 0.7537 0.3745 0.3519 0.035 Uiso 1 1 calc R
H25B H 0.6739 0.3012 0.3214 0.035 Uiso 1 1 calc R
C26 C 0.8063(3) 0.2742(3) 0.3006(2) 0.0460(10) Uani 1 1 d .
H26 H 0.8661 0.2985 0.2947 0.055 Uiso 1 1 calc R
C27 C 0.7985(4) 0.1890(3) 0.3002(2) 0.0768(17) Uani 1 1 d .
H27A H 0.7398 0.1625 0.3060 0.092 Uiso 1 1 calc R
H27B H 0.8515 0.1537 0.2941 0.092 Uiso 1 1 calc R
C28 C 0.67124(18) 0.58690(16) 0.42832(13) 0.0134(5) Uani 1 1 d .
C29 C 0.57465(18) 0.56089(17) 0.41650(14) 0.0163(5) Uani 1 1 d .
C30 C 0.5162(2) 0.60670(18) 0.45476(16) 0.0235(6) Uani 1 1 d .
H30 H 0.4498 0.5906 0.4483 0.028 Uiso 1 1 calc R
C31 C 0.5520(2) 0.67491(19) 0.50187(16) 0.0251(6) Uani 1 1 d .
H31 H 0.5101 0.7052 0.5269 0.030 Uiso 1 1 calc R
C32 C 0.6488(2) 0.69906(18) 0.51250(15) 0.0223(6) Uani 1 1 d .
H32 H 0.6737 0.7456 0.5450 0.027 Uiso 1 1 calc R
C33 C 0.70917(19) 0.65463(17) 0.47525(14) 0.0174(5) Uani 1 1 d .
H33 H 0.7757 0.6706 0.4819 0.021 Uiso 1 1 calc R
C34 C 0.53387(19) 0.48881(17) 0.36296(14) 0.0191(5) Uani 1 1 d .
H34A H 0.5850 0.4442 0.3639 0.023 Uiso 1 1 calc R
H34B H 0.4794 0.4604 0.3795 0.023 Uiso 1 1 calc R
C35 C 0.4980(2) 0.52046(19) 0.28477(15) 0.0259(6) Uani 1 1 d .
H35 H 0.4831 0.4770 0.2474 0.031 Uiso 1 1 calc R
C36 C 0.4853(2) 0.6019(2) 0.26318(17) 0.0297(7) Uani 1 1 d .
H36A H 0.4992 0.6478 0.2984 0.036 Uiso 1 1 calc R
H36B H 0.4623 0.6151 0.2123 0.036 Uiso 1 1 calc R
C37 C 0.94798(17) 0.55133(16) 0.44375(13) 0.0130(5) Uani 1 1 d .
C38 C 0.97898(17) 0.58631(16) 0.51374(13) 0.0124(5) Uani 1 1 d .
H38 H 0.9648 0.6454 0.5229 0.015 Uiso 1 1 calc R
C39 C 1.03088(17) 0.53486(15) 0.57052(13) 0.0123(5) Uani 1 1 d .
H39 H 1.0518 0.5583 0.6188 0.015 Uiso 1 1 calc R

loop_
_atom_site_aniso_label
_atom_site_aniso_U_11
_atom_site_aniso_U_22
_atom_site_aniso_U_33
_atom_site_aniso_U_23
_atom_site_aniso_U_13
_atom_site_aniso_U_12
Au1 0.01384(5) 0.01305(5) 0.01144(4) 0.00354(3) 0.00250(3) 0.00173(4)
Au2 0.01168(5) 0.01327(5) 0.01569(5) 0.00394(3) 0.00174(3) 0.00223(4)
Cl1 0.0329(4) 0.0273(4) 0.0129(3) 0.0058(2) 0.0045(3) 0.0107(3)
Cl2 0.0192(3) 0.0222(3) 0.0413(4) 0.0166(3) 0.0051(3) 0.0069(3)
P1 0.0106(3) 0.0108(3) 0.0119(3) 0.0019(2) 0.0023(2) 0.0014(2)
P2 0.0106(3) 0.0125(3) 0.0116(3) 0.0012(2) 0.0019(2) 0.0011(2)
O1 0.0100(8) 0.0136(8) 0.0150(8) -0.0007(7) 0.0015(7) 0.0020(7)
O2 0.0187(9) 0.0093(8) 0.0143(8) 0.0007(6) 0.0057(7) 0.0014(7)
O3 0.0133(9) 0.0164(9) 0.0147(8) -0.0027(7) 0.0000(7) 0.0014(7)
O4 0.0135(9) 0.0121(8) 0.0152(8) 0.0007(6) 0.0055(7) 0.0006(7)
N1 0.0125(10) 0.0121(10) 0.0118(9) 0.0039(8) 0.0017(8) 0.0006(8)
C1 0.0124(12) 0.0115(12) 0.0168(11) 0.0023(9) 0.0073(9) 0.0012(9)
C2 0.0138(12) 0.0138(12) 0.0176(12) 0.0036(9) 0.0051(10) -0.0008(10)
C3 0.0136(12) 0.0196(14) 0.0256(14) 0.0051(11) 0.0052(11) 0.0014(10)
C4 0.0197(14) 0.0161(13) 0.0288(14) 0.0001(11) 0.0094(11) 0.0041(11)
C5 0.0261(15) 0.0153(13) 0.0183(13) -0.0018(10) 0.0067(11) -0.0004(11)
C6 0.0170(13) 0.0191(13) 0.0139(12) 0.0017(10) 0.0020(10) 0.0031(10)
C7 0.0127(12) 0.0181(13) 0.0191(12) 0.0031(10) 0.0003(10) 0.0007(10)
C8 0.0161(13) 0.0213(14) 0.0270(14) 0.0008(11) -0.0001(11) -0.0035(11)
C9 0.0318(17) 0.0258(16) 0.0392(18) -0.0036(13) 0.0050(14) -0.0048(13)
C10 0.0167(12) 0.0096(11) 0.0123(11) 0.0011(9) -0.0005(9) -0.0007(9)
C11 0.0182(13) 0.0132(12) 0.0127(11) 0.0010(9) 0.0029(10) 0.0005(10)
C12 0.0250(14) 0.0140(13) 0.0162(12) -0.0013(10) 0.0027(10) 0.0009(11)
C13 0.0306(16) 0.0157(13) 0.0177(13) 0.0010(10) 0.0015(11) -0.0089(11)
C14 0.0185(14) 0.0258(15) 0.0225(13) 0.0030(11) 0.0056(11) -0.0087(11)
C15 0.0140(13) 0.0225(14) 0.0219(13) 0.0016(11) 0.0035(10) 0.0004(11)
C16 0.0211(14) 0.0174(13) 0.0237(13) 0.0009(10) 0.0095(11) 0.0010(11)
C17 0.0270(16) 0.0301(17) 0.0289(15) -0.0037(12) 0.0083(13) 0.0032(13)
C18 0.0297(18) 0.044(2) 0.0402(19) 0.0028(16) 0.0043(15) 0.0079(15)
C19 0.0136(12) 0.0215(13) 0.0133(11) -0.0047(10) 0.0026(10) 0.0009(10)
C20 0.0254(15) 0.0211(14) 0.0231(14) -0.0074(11) 0.0078(11) -0.0011(12)
C21 0.0271(16) 0.0282(16) 0.0386(17) -0.0155(13) 0.0103(14) -0.0073(13)
C22 0.0230(16) 0.0420(19) 0.0281(16) -0.0160(14) -0.0023(13) -0.0012(14)
C23 0.0241(15) 0.0387(18) 0.0170(13) -0.0044(12) 0.0010(11) 0.0099(13)
C24 0.0175(13) 0.0251(15) 0.0161(12) -0.0028(10) 0.0050(10) 0.0037(11)
C25 0.0421(19) 0.0186(14) 0.0296(15) -0.0020(12) 0.0121(14) -0.0017(13)
C26 0.048(2) 0.056(2) 0.0386(19) 0.0115(17) 0.0192(17) 0.0244(19)
C27 0.131(5) 0.060(3) 0.044(2) 0.008(2) 0.030(3) 0.065(3)
C28 0.0146(12) 0.0141(12) 0.0123(11) 0.0014(9) 0.0045(9) 0.0025(10)
C29 0.0147(12) 0.0154(13) 0.0195(12) -0.0001(10) 0.0052(10) -0.0029(10)
C30 0.0159(13) 0.0243(15) 0.0320(15) -0.0052(12) 0.0090(12) -0.0053(11)
C31 0.0240(15) 0.0265(15) 0.0271(14) -0.0072(12) 0.0109(12) 0.0010(12)
C32 0.0238(15) 0.0214(14) 0.0214(13) -0.0063(11) 0.0042(11) -0.0030(11)
C33 0.0138(12) 0.0194(13) 0.0187(12) -0.0021(10) 0.0031(10) -0.0015(10)
C34 0.0153(13) 0.0175(13) 0.0243(13) -0.0056(10) 0.0042(11) -0.0050(10)
C35 0.0248(15) 0.0275(16) 0.0231(14) -0.0072(12) 0.0005(12) -0.0077(12)
C36 0.0260(16) 0.0321(17) 0.0284(15) 0.0008(13) 0.0004(12) -0.0060(13)
C37 0.0118(12) 0.0130(12) 0.0137(11) 0.0041(9) 0.0020(9) 0.0002(9)
C38 0.0117(12) 0.0116(12) 0.0150(11) 0.0006(9) 0.0057(9) 0.0003(9)
C39 0.0133(12) 0.0129(12) 0.0101(11) 0.0002(9) 0.0015(9) -0.0022(9)

loop_
_atom_type_symbol
_atom_type_description
_atom_type_scat_dispersion_real
_atom_type_scat_dispersion_imag
_atom_type_scat_source
C C 0.0033 0.0016 'International Tables Vol C Tables 4.2.6.8 and 6.1.1.4'
H H 0.0000 0.0000 'International Tables Vol C Tables 4.2.6.8 and 6.1.1.4'
N N 0.0061 0.0033 'International Tables Vol C Tables 4.2.6.8 and 6.1.1.4'
O O 0.0106 0.0060 'International Tables Vol C Tables 4.2.6.8 and 6.1.1.4'
P P 0.1023 0.0942 'International Tables Vol C Tables 4.2.6.8 and 6.1.1.4'
Cl Cl 0.1484 0.1585 'International Tables Vol C Tables 4.2.6.8 and 6.1.1.4'
Au Au -2.0133 8.8022 'International Tables Vol C Tables 4.2.6.8 and 6.1.1.4'

loop_
_geom_angle_atom_site_label_1
_geom_angle_atom_site_label_2
_geom_angle_atom_site_label_3
_geom_angle
_geom_angle_site_symmetry_1
_geom_angle_site_symmetry_3
P1 Au1 Cl1 172.83(2) . .
P1 Au1 Au2 80.196(17) . .
Cl1 Au1 Au2 104.248(19) . .
P2 Au2 Cl2 174.05(2) . .
P2 Au2 Au1 78.496(17) . .
Cl2 Au2 Au1 107.257(19) . .
O2 P1 O1 100.37(9) . .
O2 P1 N1 102.90(10) . .
O1 P1 N1 102.82(10) . .
O2 P1 Au1 118.69(7) . .
O1 P1 Au1 116.19(7) . .
N1 P1 Au1 113.62(7) . .
O4 P2 O3 101.37(9) . .
O4 P2 N1 104.28(9) . .
O3 P2 N1 100.97(10) . .
O4 P2 Au2 114.29(7) . .
O3 P2 Au2 117.41(7) . .
N1 P2 Au2 116.36(7) . .
C1 O1 P1 126.13(15) . .
C10 O2 P1 121.75(15) . .
C19 O3 P2 119.93(15) . .
C28 O4 P2 119.95(15) . .
C37 N1 P2 122.49(16) . .
C37 N1 P1 119.17(16) . .
P2 N1 P1 118.27(11) . .
C6 C1 C2 122.9(2) . .
C6 C1 O1 122.4(2) . .
C2 C1 O1 114.7(2) . .
C1 C2 C3 116.7(2) . .
C1 C2 C7 121.5(2) . .
C3 C2 C7 121.8(2) . .
C4 C3 C2 121.8(2) . .
C4 C3 H3 119.1 . .
C2 C3 H3 119.1 . .
C5 C4 C3 119.7(2) . .
C5 C4 H4 120.2 . .
C3 C4 H4 120.2 . .
C4 C5 C6 120.3(2) . .
C4 C5 H5 119.9 . .
C6 C5 H5 119.9 . .
C1 C6 C5 118.7(2) . .
C1 C6 H6 120.6 . .
C5 C6 H6 120.6 . .
C8 C7 C2 113.9(2) . .
C8 C7 H7A 108.8 . .
C2 C7 H7A 108.8 . .
C8 C7 H7B 108.8 . .
C2 C7 H7B 108.8 . .
H7A C7 H7B 107.7 . .
C9 C8 C7 125.1(3) . .
C9 C8 H8 117.4 . .
C7 C8 H8 117.4 . .
C8 C9 H9A 120.0 . .
C8 C9 H9B 120.0 . .
H9A C9 H9B 120.0 . .
C15 C10 C11 123.6(2) . .
C15 C10 O2 120.4(2) . .
C11 C10 O2 116.0(2) . .
C10 C11 C12 116.3(2) . .
C10 C11 C16 120.5(2) . .
C12 C11 C16 123.2(2) . .
C13 C12 C11 121.6(3) . .
C13 C12 H12 119.2 . .
C11 C12 H12 119.2 . .
C14 C13 C12 120.1(3) . .
C14 C13 H13 120.0 . .
C12 C13 H13 120.0 . .
C13 C14 C15 120.0(3) . .
C13 C14 H14 120.0 . .
C15 C14 H14 120.0 . .
C10 C15 C14 118.4(3) . .
C10 C15 H15 120.8 . .
C14 C15 H15 120.8 . .
C17 C16 C11 114.3(2) . .
C17 C16 H16A 108.7 . .
C11 C16 H16A 108.7 . .
C17 C16 H16B 108.7 . .
C11 C16 H16B 108.7 . .
H16A C16 H16B 107.6 . .
C18 C17 C16 125.2(3) . .
C18 C17 H17 117.4 . .
C16 C17 H17 117.4 . .
C17 C18 H18A 120.0 . .
C17 C18 H18B 120.0 . .
H18A C18 H18B 120.0 . .
C24 C19 C20 123.1(2) . .
C24 C19 O3 118.6(2) . .
C20 C19 O3 118.2(2) . .
C19 C20 C21 116.2(3) . .
C19 C20 C25 123.3(2) . .
C21 C20 C25 120.4(3) . .
C22 C21 C20 122.1(3) . .
C22 C21 H21 118.9 . .
C20 C21 H21 118.9 . .
C23 C22 C21 119.8(3) . .
C23 C22 H22 120.1 . .
C21 C22 H22 120.1 . .
C22 C23 C24 120.0(3) . .
C22 C23 H23 120.0 . .
C24 C23 H23 120.0 . .
C19 C24 C23 118.7(3) . .
C19 C24 H24 120.6 . .
C23 C24 H24 120.6 . .
C26 C25 C20 112.1(3) . .
C26 C25 H25A 109.2 . .
C20 C25 H25A 109.2 . .
C26 C25 H25B 109.2 . .
C20 C25 H25B 109.2 . .
H25A C25 H25B 107.9 . .
C27 C26 C25 124.3(4) . .
C27 C26 H26 117.8 . .
C25 C26 H26 117.8 . .
C26 C27 H27A 120.0 . .
C26 C27 H27B 120.0 . .
H27A C27 H27B 120.0 . .
C33 C28 C29 122.8(2) . .
C33 C28 O4 119.7(2) . .
C29 C28 O4 117.5(2) . .
C28 C29 C30 116.5(2) . .
C28 C29 C34 121.9(2) . .
C30 C29 C34 121.5(2) . .
C31 C30 C29 122.0(3) . .
C31 C30 H30 119.0 . .
C29 C30 H30 119.0 . .
C30 C31 C32 120.0(3) . .
C30 C31 H31 120.0 . .
C32 C31 H31 120.0 . .
C31 C32 C33 119.5(2) . .
C31 C32 H32 120.2 . .
C33 C32 H32 120.2 . .
C28 C33 C32 119.2(2) . .
C28 C33 H33 120.4 . .
C32 C33 H33 120.4 . .
C35 C34 C29 113.3(2) . .
C35 C34 H34A 108.9 . .
C29 C34 H34A 108.9 . .
C35 C34 H34B 108.9 . .
C29 C34 H34B 108.9 . .
H34A C34 H34B 107.7 . .
C36 C35 C34 126.5(3) . .
C36 C35 H35 116.8 . .
C34 C35 H35 116.8 . .
C35 C36 H36A 120.0 . .
C35 C36 H36B 120.0 . .
H36A C36 H36B 120.0 . .
C38 C37 C39 120.7(2) . 3_766
C38 C37 N1 119.3(2) . .
C39 C37 N1 119.9(2) 3_766 .
C37 C38 C39 119.8(2) . .
C37 C38 H38 120.1 . .
C39 C38 H38 120.1 . .
C38 C39 C37 119.5(2) . 3_766
C38 C39 H39 120.2 . .
C37 C39 H39 120.2 3_766 .

loop_
_geom_bond_atom_site_label_1
_geom_bond_atom_site_label_2
_geom_bond_distance
_geom_bond_site_symmetry_2
Au1 P1 2.1978(6) .
Au1 Cl1 2.2674(6) .
Au1 Au2 3.2138(2) .
Au2 P2 2.1992(6) .
Au2 Cl2 2.2714(6) .
P1 O2 1.5872(17) .
P1 O1 1.5874(17) .
P1 N1 1.688(2) .
P2 O4 1.5961(17) .
P2 O3 1.5993(18) .
P2 N1 1.685(2) .
O1 C1 1.411(3) .
O2 C10 1.424(3) .
O3 C19 1.423(3) .
O4 C28 1.415(3) .
N1 C37 1.459(3) .
C1 C6 1.383(3) .
C1 C2 1.391(3) .
C2 C3 1.393(4) .
C2 C7 1.510(3) .
C3 C4 1.391(4) .
C3 H3 0.9500 .
C4 C5 1.380(4) .
C4 H4 0.9500 .
C5 C6 1.391(4) .
C5 H5 0.9500 .
C6 H6 0.9500 .
C7 C8 1.502(4) .
C7 H7A 0.9900 .
C7 H7B 0.9900 .
C8 C9 1.311(4) .
C8 H8 0.9500 .
C9 H9A 0.9500 .
C9 H9B 0.9500 .
C10 C15 1.376(4) .
C10 C11 1.387(3) .
C11 C12 1.393(3) .
C11 C16 1.512(4) .
C12 C13 1.381(4) .
C12 H12 0.9500 .
C13 C14 1.381(4) .
C13 H13 0.9500 .
C14 C15 1.389(4) .
C14 H14 0.9500 .
C15 H15 0.9500 .
C16 C17 1.495(4) .
C16 H16A 0.9900 .
C16 H16B 0.9900 .
C17 C18 1.291(4) .
C17 H17 0.9500 .
C18 H18A 0.9500 .
C18 H18B 0.9500 .
C19 C24 1.383(3) .
C19 C20 1.387(4) .
C20 C21 1.394(4) .
C20 C25 1.513(4) .
C21 C22 1.382(4) .
C21 H21 0.9500 .
C22 C23 1.380(4) .
C22 H22 0.9500 .
C23 C24 1.389(4) .
C23 H23 0.9500 .
C24 H24 0.9500 .
C25 C26 1.481(4) .
C25 H25A 0.9900 .
C25 H25B 0.9900 .
C26 C27 1.308(6) .
C26 H26 0.9500 .
C27 H27A 0.9500 .
C27 H27B 0.9500 .
C28 C33 1.383(3) .
C28 C29 1.389(3) .
C29 C30 1.393(4) .
C29 C34 1.511(3) .
C30 C31 1.384(4) .
C30 H30 0.9500 .
C31 C32 1.386(4) .
C31 H31 0.9500 .
C32 C33 1.390(4) .
C32 H32 0.9500 .
C33 H33 0.9500 .
C34 C35 1.508(4) .
C34 H34A 0.9900 .
C34 H34B 0.9900 .
C35 C36 1.310(4) .
C35 H35 0.9500 .
C36 H36A 0.9500 .
C36 H36B 0.9500 .
C37 C38 1.384(3) .
C37 C39 1.392(3) 3_766
C38 C39 1.387(3) .
C38 H38 0.9500 .
C39 C37 1.392(3) 3_766
C39 H39 0.9500 .
